data_7051696
loop_
_publ_author_name
'Oms, Olivier'
'Norel, Lucie'
'Chamoreau, Lise-Marie'
'Rousseli\`ere, H\'el\`ene'
'Train, Cyrille'

_publ_section_title
;
 Conformation and crystal packing sensitivity to substitution of
 thioxo- and oxo-tetrazane derivatives
;
_journal_issue 8
_journal_name_full 'New Journal of Chemistry'
_journal_page_first 1663
_journal_paper_doi 10.1039/b902225b
_journal_volume 33
_journal_year 2009
_chemical_formula_moiety 'C9 H13 N5 S1'
_chemical_formula_sum 'C9 H13 N5 S'
_chemical_formula_weight 223.30
_chemical_name_systematic
;
?
;
_space_group_IT_number 14
_symmetry_cell_setting monoclinic
_symmetry_Int_Tables_number 14
_symmetry_space_group_name_Hall '-P 2ybc'
_symmetry_space_group_name_H-M 'P 1 21/c 1'
_atom_sites_solution_hydrogens geom
_atom_sites_solution_primary direct
_atom_sites_solution_secondary difmap
_audit_creation_method SHELXL-97
_cell_angle_alpha 90.00
_cell_angle_beta 118.320(9)
_cell_angle_gamma 90.00
_cell_formula_units_Z 4
_cell_length_a 11.9056(17)
_cell_length_b 9.6629(7)
_cell_length_c 11.3482(19)
_cell_measurement_reflns_used 143
_cell_measurement_temperature 200(2)
_cell_measurement_theta_max 22
_cell_measurement_theta_min 3
_cell_volume 1149.3(3)
_computing_cell_refinement 'Dirax/lsq (Duisenberg & Schreurs, 1989-2000)'
_computing_data_collection 'Collect (Nonius BV, 1997-2000)'
_computing_data_reduction 'EvalCCD (Duisenberg & Schreurs 1990-2000)'
_computing_molecular_graphics 'DIAMOND (Brandenburg, 1999)'
_computing_publication_material 'SHELXL-97 (Sheldrick, 1997)'
_computing_structure_refinement 'SHELXL-97 (Sheldrick, 1997)'
_computing_structure_solution 'SIR92 (Giacovazzo et al, 1993)'
_diffrn_ambient_temperature 200(2)
_diffrn_detector_area_resol_mean 9
_diffrn_measured_fraction_theta_full 0.999
_diffrn_measured_fraction_theta_max 0.999
_diffrn_measurement_device_type KappaCCD
_diffrn_measurement_method 'CCD rotation images, thick slices'
_diffrn_radiation_monochromator graphite
_diffrn_radiation_source 'fine-focus sealed tube'
_diffrn_radiation_type MoK\a
_diffrn_radiation_wavelength 0.71073
_diffrn_reflns_av_R_equivalents 0.0477
_diffrn_reflns_av_sigmaI/netI 0.0444
_diffrn_reflns_limit_h_max 16
_diffrn_reflns_limit_h_min -16
_diffrn_reflns_limit_k_max 13
_diffrn_reflns_limit_k_min -13
_diffrn_reflns_limit_l_max 15
_diffrn_reflns_limit_l_min -15
_diffrn_reflns_number 16000
_diffrn_reflns_theta_full 30.01
_diffrn_reflns_theta_max 30.01
_diffrn_reflns_theta_min 2.87
_diffrn_standards_decay_% 0
_diffrn_standards_number 0
_exptl_absorpt_coefficient_mu 0.258
_exptl_absorpt_correction_T_max 0.992
_exptl_absorpt_correction_T_min 0.803
_exptl_absorpt_correction_type multi-scan
_exptl_absorpt_process_details
;
R.H. Blessing, Acta Cryst.(1995), A51, 33-38
;
_exptl_crystal_colour colorless
_exptl_crystal_density_diffrn 1.291
_exptl_crystal_density_meas ?
_exptl_crystal_density_method .
_exptl_crystal_description plate-like
_exptl_crystal_F_000 472
_exptl_crystal_size_max 0.3
_exptl_crystal_size_mid 0.2
_exptl_crystal_size_min 0.03
_refine_diff_density_max 0.663
_refine_diff_density_min -0.381
_refine_diff_density_rms 0.078
_refine_ls_extinction_method none
_refine_ls_goodness_of_fit_ref 1.086
_refine_ls_hydrogen_treatment constr
_refine_ls_matrix_type full
_refine_ls_number_parameters 136
_refine_ls_number_reflns 3352
_refine_ls_number_restraints 0
_refine_ls_restrained_S_all 1.086
_refine_ls_R_factor_all 0.1009
_refine_ls_R_factor_gt 0.0621
_refine_ls_shift/su_max 0.001
_refine_ls_shift/su_mean 0.000
_refine_ls_structure_factor_coef Fsqd
_refine_ls_weighting_details 'calc w=1/[\s^2^(Fo^2^)+(0.1132P)^2^+0.1742P] where P=(Fo^2^+2Fc^2^)/3'
_refine_ls_weighting_scheme calc
_refine_ls_wR_factor_gt 0.1841
_refine_ls_wR_factor_ref 0.2046
_reflns_number_gt 2162
_reflns_number_total 3352
_reflns_threshold_expression >2sigma(I)
_cod_data_source_file b902225b.txt
_cod_data_source_block new
_cod_original_sg_symbol_H-M 'P 21/c'
_cod_database_code 7051696

loop_
_symmetry_equiv_pos_as_xyz
'x, y, z'
'-x, y+1/2, -z+1/2'
'-x, -y, -z'
'x, -y-1/2, z-1/2'

loop_
_atom_site_label
_atom_site_type_symbol
_atom_site_fract_x
_atom_site_fract_y
_atom_site_fract_z
_atom_site_U_iso_or_equiv
_atom_site_adp_type
_atom_site_occupancy
_atom_site_symmetry_multiplicity
_atom_site_calc_flag
_atom_site_refinement_flags
_atom_site_disorder_assembly
_atom_site_disorder_group
S1 S 1.16927(6) 0.55347(7) 1.25406(6) 0.0485(2) Uani 1 1 d . . .
N1 N 0.80091(18) 0.6291(2) 0.99905(19) 0.0434(5) Uani 1 1 d . . .
H1N H 0.7882 0.5871 0.9242 0.052 Uiso 1 1 d R . .
N2 N 0.9173(2) 0.5748(2) 1.1038(2) 0.0444(5) Uani 1 1 d . . .
N3 N 1.03835(17) 0.7288(2) 1.0526(2) 0.0413(5) Uani 1 1 d . . .
N4 N 0.92666(18) 0.8005(2) 0.9557(2) 0.0467(5) Uani 1 1 d . . .
H4N H 0.9028 0.7565 0.8791 0.056 Uiso 1 1 d R . .
N5 N 0.6742(2) 0.7913(3) 0.7411(2) 0.0575(6) Uani 1 1 d . . .
C1 C 1.0337(2) 0.6237(2) 1.1291(2) 0.0367(5) Uani 1 1 d . . .
C2 C 0.8201(2) 0.7739(2) 0.9797(2) 0.0408(5) Uani 1 1 d . . .
H2 H 0.8390 0.8207 1.0696 0.049 Uiso 1 1 d R . .
C3 C 0.6984(2) 0.8306(2) 0.8637(2) 0.0384(5) Uani 1 1 d . . .
C4 C 0.6200(3) 0.9163(3) 0.8880(3) 0.0590(7) Uani 1 1 d . . .
H4 H 0.6395 0.9414 0.9748 0.071 Uiso 1 1 calc R . .
C5 C 0.5082(3) 0.9652(4) 0.7763(4) 0.0779(10) Uani 1 1 d . . .
H5 H 0.4532 1.0253 0.7879 0.093 Uiso 1 1 calc R . .
C6 C 0.4825(3) 0.9233(3) 0.6521(3) 0.0653(8) Uani 1 1 d . . .
H6 H 0.4085 0.9524 0.5775 0.078 Uiso 1 1 calc R . .
C8 C 1.1568(2) 0.7937(3) 1.0717(3) 0.0454(6) Uani 1 1 d . . .
H8A H 1.1374 0.8655 1.0064 0.068 Uiso 1 1 calc R . .
H8B H 1.2100 0.7254 1.0612 0.068 Uiso 1 1 calc R . .
H8C H 1.2008 0.8328 1.1599 0.068 Uiso 1 1 calc R . .
C9 C 0.8992(3) 0.4729(2) 1.1900(2) 0.0476(6) Uani 1 1 d . . .
H9A H 0.8099 0.4526 1.1538 0.071 Uiso 1 1 calc R . .
H9B H 0.9312 0.5102 1.2785 0.071 Uiso 1 1 calc R . .
H9C H 0.9446 0.3895 1.1938 0.071 Uiso 1 1 calc R . .
C7 C 0.5663(3) 0.8379(4) 0.6377(3) 0.0689(9) Uani 1 1 d . . .
H7 H 0.5477 0.8105 0.5518 0.083 Uiso 1 1 calc R . .

loop_
_atom_site_aniso_label
_atom_site_aniso_U_11
_atom_site_aniso_U_22
_atom_site_aniso_U_33
_atom_site_aniso_U_23
_atom_site_aniso_U_13
_atom_site_aniso_U_12
S1 0.0451(4) 0.0600(4) 0.0348(3) 0.0094(2) 0.0144(3) 0.0225(3)
N1 0.0377(11) 0.0421(11) 0.0413(10) 0.0068(8) 0.0112(9) -0.0042(9)
N2 0.0403(11) 0.0412(11) 0.0442(11) 0.0137(8) 0.0139(9) 0.0009(9)
N3 0.0269(10) 0.0395(10) 0.0487(11) 0.0109(8) 0.0108(8) 0.0034(8)
N4 0.0295(10) 0.0430(11) 0.0573(12) 0.0218(9) 0.0122(9) 0.0039(9)
N5 0.0579(15) 0.0635(14) 0.0481(13) 0.0080(10) 0.0227(12) 0.0218(11)
C1 0.0380(12) 0.0346(11) 0.0342(10) -0.0001(8) 0.0144(9) 0.0050(10)
C2 0.0319(12) 0.0412(12) 0.0470(13) 0.0094(10) 0.0169(10) 0.0034(10)
C3 0.0292(11) 0.0362(11) 0.0458(12) 0.0063(9) 0.0145(10) -0.0015(9)
C4 0.0407(15) 0.0752(19) 0.0562(16) -0.0142(14) 0.0189(13) 0.0005(13)
C5 0.0443(17) 0.083(2) 0.103(3) -0.0002(19) 0.0317(18) 0.0222(16)
C6 0.0391(16) 0.078(2) 0.0613(18) 0.0236(15) 0.0098(14) 0.0133(14)
C8 0.0333(12) 0.0548(14) 0.0494(14) -0.0034(11) 0.0205(11) -0.0045(11)
C9 0.0619(17) 0.0393(12) 0.0402(12) 0.0090(9) 0.0232(12) -0.0033(11)
C7 0.065(2) 0.086(2) 0.0435(15) 0.0099(14) 0.0158(14) 0.0139(17)

loop_
_atom_type_symbol
_atom_type_description
_atom_type_scat_dispersion_real
_atom_type_scat_dispersion_imag
_atom_type_scat_source
C C 0.0033 0.0016 'International Tables Vol C Tables 4.2.6.8 and 6.1.1.4'
H H 0.0000 0.0000 'International Tables Vol C Tables 4.2.6.8 and 6.1.1.4'
N N 0.0061 0.0033 'International Tables Vol C Tables 4.2.6.8 and 6.1.1.4'
S S 0.1246 0.1234 'International Tables Vol C Tables 4.2.6.8 and 6.1.1.4'

loop_
_geom_angle_atom_site_label_1
_geom_angle_atom_site_label_2
_geom_angle_atom_site_label_3
_geom_angle
_geom_angle_site_symmetry_1
_geom_angle_site_symmetry_3
_geom_angle_publ_flag
N2 N1 C2 108.62(17) . . ?
N2 N1 H1N 106.6 . . ?
C2 N1 H1N 105.3 . . ?
C1 N2 N1 122.46(18) . . ?
C1 N2 C9 123.2(2) . . ?
N1 N2 C9 114.01(19) . . ?
C1 N3 N4 123.15(18) . . ?
C1 N3 C8 123.83(19) . . ?
N4 N3 C8 112.53(18) . . ?
N3 N4 C2 110.31(17) . . ?
N3 N4 H4N 105.6 . . ?
C2 N4 H4N 101.5 . . ?
C3 N5 C7 117.4(2) . . ?
N3 C1 N2 118.2(2) . . ?
N3 C1 S1 121.41(18) . . ?
N2 C1 S1 120.37(16) . . ?
N4 C2 N1 114.63(19) . . ?
N4 C2 C3 109.54(18) . . ?
N1 C2 C3 108.88(18) . . ?
N4 C2 H2 107.9 . . ?
N1 C2 H2 104.3 . . ?
C3 C2 H2 111.5 . . ?
N5 C3 C4 123.4(2) . . ?
N5 C3 C2 116.4(2) . . ?
C4 C3 C2 120.2(2) . . ?
C3 C4 C5 117.5(3) . . ?
C3 C4 H4 121.2 . . ?
C5 C4 H4 121.2 . . ?
C6 C5 C4 119.0(3) . . ?
C6 C5 H5 120.5 . . ?
C4 C5 H5 120.5 . . ?
C5 C6 C7 119.3(3) . . ?
C5 C6 H6 120.3 . . ?
C7 C6 H6 120.3 . . ?
N3 C8 H8A 109.5 . . ?
N3 C8 H8B 109.5 . . ?
H8A C8 H8B 109.5 . . ?
N3 C8 H8C 109.5 . . ?
H8A C8 H8C 109.5 . . ?
H8B C8 H8C 109.5 . . ?
N2 C9 H9A 109.5 . . ?
N2 C9 H9B 109.5 . . ?
H9A C9 H9B 109.5 . . ?
N2 C9 H9C 109.5 . . ?
H9A C9 H9C 109.5 . . ?
H9B C9 H9C 109.5 . . ?
N5 C7 C6 123.3(3) . . ?
N5 C7 H7 118.4 . . ?
C6 C7 H7 118.4 . . ?

loop_
_geom_bond_atom_site_label_1
_geom_bond_atom_site_label_2
_geom_bond_distance
_geom_bond_site_symmetry_2
_geom_bond_publ_flag
S1 C1 1.705(2) . ?
N1 N2 1.431(3) . ?
N1 C2 1.451(3) . ?
N1 H1N 0.8871 . ?
N2 C1 1.359(3) . ?
N2 C9 1.475(3) . ?
N3 C1 1.354(3) . ?
N3 N4 1.439(3) . ?
N3 C8 1.463(3) . ?
N4 C2 1.441(3) . ?
N4 H4N 0.8857 . ?
N5 C3 1.334(3) . ?
N5 C7 1.342(4) . ?
C2 C3 1.525(3) . ?
C2 H2 1.0385 . ?
C3 C4 1.371(4) . ?
C4 C5 1.414(4) . ?
C4 H4 0.9300 . ?
C5 C6 1.354(5) . ?
C5 H5 0.9300 . ?
C6 C7 1.363(5) . ?
C6 H6 0.9300 . ?
C8 H8A 0.9600 . ?
C8 H8B 0.9600 . ?
C8 H8C 0.9600 . ?
C9 H9A 0.9600 . ?
C9 H9B 0.9600 . ?
C9 H9C 0.9600 . ?
C7 H7 0.9300 . ?

loop_
_cod_related_entry_id
_cod_related_entry_database
_cod_related_entry_code
1 ChemSpider 30652897
